data_4037525
loop_
_publ_author_name
'Fujikawa, Takao'
'Segawa, Yasutomo'
'Itami, Kenichiro'

_publ_section_title
;
 Laterally \p-Extended Dithia[6]helicenes with Heptagons: Saddle-Helix
 Hybrid Molecules.
;
_journal_issue 15
_journal_name_full 'The Journal of organic chemistry'
_journal_page_first 7745
_journal_page_last 7749
_journal_paper_doi 10.1021/acs.joc.7b01540
_journal_volume 82
_journal_year 2017
_chemical_formula_sum 'C66 H50 S4'
_chemical_formula_weight 971.30
_space_group_crystal_system monoclinic
_space_group_IT_number 15
_space_group_name_Hall '-C 2yc'
_space_group_name_H-M_alt 'C 1 2/c 1'
_symmetry_cell_setting monoclinic
_symmetry_space_group_name_H-M 'C 1 2/c 1'
_atom_sites_solution_hydrogens geom
_audit_creation_method SHELXL-2014/7
_cell_angle_alpha 90
_cell_angle_beta 127.463(8)
_cell_angle_gamma 90
_cell_formula_units_Z 4
_cell_length_a 20.5308(10)
_cell_length_b 18.073(7)
_cell_length_c 15.785(7)
_cell_measurement_reflns_used 3957
_cell_measurement_temperature 123
_cell_measurement_theta_max 25.3
_cell_measurement_theta_min 3.0
_cell_volume 4649(3)
_computing_cell_refinement
;
Rigaku CrystalClear-SM Expert 2.1 b29
;
_computing_data_collection
;
Rigaku CrystalClear-SM Expert 2.1 b29
;
_computing_data_reduction
;
Rigaku CrystalClear-SM Expert 2.1 b29
;
_computing_molecular_graphics 'Yadokari-XG 2009 (Wakita Nemoto et al., 2009)'
_computing_publication_material 'Yadokari-XG 2009 (Wakita,Nemoto et al., 2009)'
_computing_structure_refinement 'SHELXL-2014/7 (Sheldrick, 2014)'
_computing_structure_solution SIR-97
_diffrn_ambient_temperature 123
_diffrn_detector_area_resol_mean 5.8140
_diffrn_measured_fraction_theta_full 0.998
_diffrn_measured_fraction_theta_max 0.998
_diffrn_measurement_device_type
;
Rigaku CrystalClear-SM Expert 2.1 b29
;
_diffrn_measurement_method 'profile data from \w-scans'
_diffrn_radiation_monochromator Confocal
_diffrn_radiation_type MoK\a
_diffrn_radiation_wavelength 0.71075
_diffrn_reflns_av_R_equivalents 0.0768
_diffrn_reflns_av_unetI/netI 0.0504
_diffrn_reflns_Laue_measured_fraction_full 0.998
_diffrn_reflns_Laue_measured_fraction_max 0.998
_diffrn_reflns_limit_h_max 24
_diffrn_reflns_limit_h_min -24
_diffrn_reflns_limit_k_max 21
_diffrn_reflns_limit_k_min -21
_diffrn_reflns_limit_l_max 18
_diffrn_reflns_limit_l_min -18
_diffrn_reflns_number 20962
_diffrn_reflns_point_group_measured_fraction_full 0.998
_diffrn_reflns_point_group_measured_fraction_max 0.998
_diffrn_reflns_theta_full 25.000
_diffrn_reflns_theta_max 25.000
_diffrn_reflns_theta_min 3.005
_diffrn_source 'Rotating Anode'
_exptl_absorpt_coefficient_mu 0.251
_exptl_absorpt_correction_T_max 1.000
_exptl_absorpt_correction_T_min 0.672
_exptl_absorpt_correction_type multi-scan
_exptl_crystal_colour Red
_exptl_crystal_density_diffrn 1.388
_exptl_crystal_description Block
_exptl_crystal_F_000 2040
_exptl_crystal_size_max 0.25
_exptl_crystal_size_mid 0.01
_exptl_crystal_size_min 0.01
_refine_diff_density_max 0.420
_refine_diff_density_min -0.265
_refine_diff_density_rms 0.071
_refine_ls_extinction_method none
_refine_ls_goodness_of_fit_ref 0.954
_refine_ls_matrix_type full
_refine_ls_number_parameters 319
_refine_ls_number_reflns 4098
_refine_ls_number_restraints 0
_refine_ls_restrained_S_all 0.954
_refine_ls_R_factor_all 0.0613
_refine_ls_R_factor_gt 0.0458
_refine_ls_shift/su_max 0.000
_refine_ls_shift/su_mean 0.000
_refine_ls_structure_factor_coef Fsqd
_refine_ls_weighting_details 'w=1/[\s^2^(Fo^2^)+(0.0892P)^2^] where P=(Fo^2^+2Fc^2^)/3'
_refine_ls_weighting_scheme calc
_refine_ls_wR_factor_gt 0.1191
_refine_ls_wR_factor_ref 0.1263
_reflns_Friedel_coverage 0.000
_reflns_number_gt 3144
_reflns_number_total 4098
_reflns_threshold_expression 'I > 2\s(I)'
_cod_data_source_file jo7b01540_si_002.cif
_cod_data_source_block 1
_cod_depositor_comments
;
The following automatic conversions were performed:

data item '_exptl_absorpt_correction_type' value 'Multi-scan' was
changed to 'multi-scan' in accordance with the
/home/saulius/struct/COD-crude-data/automatic-downloads/DataCite-retrospective/ACS/depositions/lib/dictionaries/cif_core.dic
dictionary named 'cif_core.dic' version 2.4.2 last updated on
2011-04-26.

data item '_symmetry_cell_setting' value 'Monoclinic' was changed to
'monoclinic' in accordance with the
/home/saulius/struct/COD-crude-data/automatic-downloads/DataCite-retrospective/ACS/depositions/lib/dictionaries/cif_core.dic
dictionary named 'cif_core.dic' version 2.4.2 last updated on
2011-04-26.

Automatic conversion script
Id: cif_fix_values 6909 2019-04-08 15:41:33Z antanas 
;
_cod_original_sg_symbol_H-M 'C 2/c'
_cod_database_code 4037525
_shelx_shelxl_version_number 2014/7
_shelx_space_group_comment
;
The symmetry employed for this shelxl refinement is uniquely defined
by the following loop, which should always be used as a source of
symmetry information in preference to the above space-group names.
They are only intended as comments.
;
_shelx_estimated_absorpt_t_min 0.940
_shelx_estimated_absorpt_t_max 0.997

loop_
_space_group_symop_operation_xyz
'x, y, z'
'-x, y, -z+1/2'
'x+1/2, y+1/2, z'
'-x+1/2, y+1/2, -z+1/2'
'-x, -y, -z'
'x, -y, z-1/2'
'-x+1/2, -y+1/2, -z'
'x+1/2, -y+1/2, z-1/2'

loop_
_atom_site_label
_atom_site_type_symbol
_atom_site_fract_x
_atom_site_fract_y
_atom_site_fract_z
_atom_site_U_iso_or_equiv
_atom_site_adp_type
_atom_site_occupancy
_atom_site_site_symmetry_order
_atom_site_calc_flag
_atom_site_refinement_flags_posn
_atom_site_refinement_flags_adp
_atom_site_refinement_flags_occupancy
S1 S -0.19347(4) 0.33409(3) 0.58623(5) 0.02620(18) Uani 1 1 d . . .
C1 C -0.11917(14) 0.32058(12) 0.56736(19) 0.0239(5) Uani 1 1 d . . .
C2 C -0.07329(14) 0.25922(12) 0.61955(18) 0.0219(5) Uani 1 1 d . . .
H1 H -0.0299 0.2432 0.6181 0.026 Uiso 1 1 calc R U .
C3 C -0.09689(14) 0.22067(12) 0.67729(18) 0.0208(5) Uani 1 1 d . . .
C4 C -0.16271(14) 0.25532(12) 0.66500(18) 0.0226(5) Uani 1 1 d . . .
C5 C -0.20224(13) 0.22659(13) 0.70817(18) 0.0227(5) Uani 1 1 d . . .
C6 C -0.26651(15) 0.26278(14) 0.7000(2) 0.0284(6) Uani 1 1 d . . .
H2 H -0.2856 0.3093 0.6650 0.034 Uiso 1 1 calc R U .
C7 C -0.30196(15) 0.23089(14) 0.7426(2) 0.0307(6) Uani 1 1 d . . .
H3 H -0.3460 0.2554 0.7355 0.037 Uiso 1 1 calc R U .
C8 C -0.27406(14) 0.16360(14) 0.79559(19) 0.0272(6) Uani 1 1 d . . .
H4 H -0.2993 0.1427 0.8243 0.033 Uiso 1 1 calc R U .
C9 C -0.20952(13) 0.12617(13) 0.80743(19) 0.0241(5) Uani 1 1 d . . .
C10 C -0.17470(13) 0.15623(12) 0.75999(18) 0.0211(5) Uani 1 1 d . . .
C11 C -0.17446(13) 0.05762(13) 0.86940(18) 0.0219(5) Uani 1 1 d . . .
C12 C -0.19098(14) 0.03366(13) 0.93859(18) 0.0250(5) Uani 1 1 d . . .
H5 H -0.2256 0.0627 0.9465 0.030 Uiso 1 1 calc R U .
C13 C -0.15808(14) -0.03168(13) 0.99623(19) 0.0247(5) Uani 1 1 d . . .
H6 H -0.1690 -0.0461 1.0443 0.030 Uiso 1 1 calc R U .
C14 C -0.10957(13) -0.07564(13) 0.98368(18) 0.0234(5) Uani 1 1 d . . .
H7 H -0.0888 -0.1211 1.0214 0.028 Uiso 1 1 calc R U .
C15 C -0.09081(13) -0.05377(12) 0.91585(18) 0.0205(5) Uani 1 1 d . . .
C16 C -0.12110(13) 0.01474(12) 0.85988(17) 0.0197(5) Uani 1 1 d . . .
C17 C -0.04507(13) -0.09779(12) 0.89374(18) 0.0206(5) Uani 1 1 d . . .
S2 S -0.00345(4) -0.18350(3) 0.95067(5) 0.02307(18) Uani 1 1 d . . .
C18 C 0.02180(14) -0.19925(12) 0.86498(19) 0.0246(5) Uani 1 1 d . . .
C19 C -0.00088(13) -0.14089(12) 0.79579(18) 0.0211(5) Uani 1 1 d . . .
C20 C -0.03222(13) -0.07906(12) 0.81945(17) 0.0195(5) Uani 1 1 d . . .
C21 C -0.04541(12) -0.00276(12) 0.78276(17) 0.0189(5) Uani 1 1 d . . .
C22 C -0.09259(13) 0.04149(12) 0.80183(17) 0.0194(5) Uani 1 1 d . . .
C23 C -0.11184(13) 0.11673(12) 0.76421(17) 0.0192(5) Uani 1 1 d . . .
C24 C -0.06802(13) 0.15060(12) 0.73328(17) 0.0191(5) Uani 1 1 d . . .
C25 C 0.0000 0.11107(17) 0.7500 0.0179(6) Uani 1 2 d S T P
C26 C 0.0000 0.03268(17) 0.7500 0.0193(7) Uani 1 2 d S T P
C27 C -0.11084(15) 0.37416(13) 0.5012(2) 0.0281(6) Uani 1 1 d . . .
H8 H -0.1663 0.3899 0.4392 0.034 Uiso 1 1 calc R U .
H9 H -0.0849 0.3482 0.4734 0.034 Uiso 1 1 calc R U .
C28 C -0.06034(17) 0.44291(14) 0.5620(2) 0.0358(6) Uani 1 1 d . . .
H10 H -0.0663 0.4788 0.5103 0.043 Uiso 1 1 calc R U .
H11 H -0.0833 0.4662 0.5954 0.043 Uiso 1 1 calc R U .
C29 C 0.03051(19) 0.42849(17) 0.6482(2) 0.0520(8) Uani 1 1 d . . .
H12 H 0.0369 0.3941 0.7016 0.062 Uiso 1 1 calc R U .
H13 H 0.0535 0.4040 0.6156 0.062 Uiso 1 1 calc R U .
C30 C 0.0792(2) 0.4984(2) 0.7046(3) 0.0725(12) Uani 1 1 d . . .
H14 H 0.0744 0.5322 0.6526 0.109 Uiso 1 1 calc R U .
H15 H 0.1370 0.4856 0.7592 0.109 Uiso 1 1 calc R U .
H16 H 0.0575 0.5224 0.7385 0.109 Uiso 1 1 calc R U .
C31 C 0.06479(17) -0.27040(14) 0.8769(2) 0.0316(6) Uani 1 1 d . . .
H17 H 0.0925 -0.2638 0.8435 0.038 Uiso 1 1 calc R U .
H18 H 0.0228 -0.3095 0.8365 0.038 Uiso 1 1 calc R U .
C32 C 0.12750(18) -0.29739(15) 0.9899(2) 0.0400(7) Uani 1 1 d . . .
H19 H 0.1706 -0.2592 1.0303 0.048 Uiso 1 1 calc R U .
H20 H 0.1004 -0.3034 1.0242 0.048 Uiso 1 1 calc R U .
C33 C 0.1673(2) -0.36904(17) 0.9975(3) 0.0538(9) Uani 1 1 d . . .
H21 H 0.1229 -0.4049 0.9502 0.065 Uiso 1 1 calc R U .
H22 H 0.1972 -0.3608 0.9673 0.065 Uiso 1 1 calc R U .
C34 C 0.2250(2) -0.40501(18) 1.1028(3) 0.0614(10) Uani 1 1 d . . .
H23 H 0.2725 -0.3728 1.1495 0.092 Uiso 1 1 calc R U .
H24 H 0.2433 -0.4523 1.0936 0.092 Uiso 1 1 calc R U .
H25 H 0.1973 -0.4137 1.1351 0.092 Uiso 1 1 calc R U .

loop_
_atom_site_aniso_label
_atom_site_aniso_U_11
_atom_site_aniso_U_22
_atom_site_aniso_U_33
_atom_site_aniso_U_23
_atom_site_aniso_U_13
_atom_site_aniso_U_12
S1 0.0250(3) 0.0195(3) 0.0339(4) 0.0049(2) 0.0179(3) 0.0063(2)
C1 0.0245(12) 0.0197(12) 0.0262(12) -0.0025(10) 0.0147(11) -0.0022(10)
C2 0.0223(12) 0.0176(12) 0.0274(13) -0.0022(9) 0.0158(11) 0.0009(9)
C3 0.0207(11) 0.0171(11) 0.0249(12) -0.0013(9) 0.0139(10) 0.0000(9)
C4 0.0207(11) 0.0173(12) 0.0282(12) -0.0001(9) 0.0140(10) 0.0022(9)
C5 0.0184(11) 0.0220(12) 0.0244(12) -0.0014(10) 0.0113(10) 0.0015(9)
C6 0.0242(12) 0.0271(13) 0.0327(13) 0.0031(11) 0.0168(11) 0.0071(10)
C7 0.0217(12) 0.0353(15) 0.0379(15) 0.0041(12) 0.0196(12) 0.0097(11)
C8 0.0217(12) 0.0316(14) 0.0326(14) 0.0026(11) 0.0187(11) 0.0021(10)
C9 0.0166(11) 0.0244(12) 0.0277(13) -0.0020(10) 0.0117(10) -0.0024(9)
C10 0.0157(11) 0.0214(12) 0.0231(11) -0.0026(9) 0.0103(10) -0.0003(9)
C11 0.0144(11) 0.0226(12) 0.0254(12) -0.0043(9) 0.0103(10) -0.0043(9)
C12 0.0178(11) 0.0281(13) 0.0309(13) -0.0031(10) 0.0157(11) -0.0007(10)
C13 0.0226(12) 0.0267(13) 0.0292(13) -0.0027(10) 0.0180(11) -0.0058(10)
C14 0.0217(12) 0.0184(11) 0.0270(12) -0.0011(10) 0.0131(10) -0.0047(10)
C15 0.0156(11) 0.0191(11) 0.0244(12) -0.0057(9) 0.0108(10) -0.0064(9)
C16 0.0145(10) 0.0191(12) 0.0217(11) -0.0045(9) 0.0091(9) -0.0055(9)
C17 0.0165(11) 0.0161(11) 0.0257(12) -0.0026(9) 0.0111(10) -0.0041(9)
S2 0.0254(3) 0.0182(3) 0.0283(3) 0.0022(2) 0.0177(3) 0.0008(2)
C18 0.0258(12) 0.0182(12) 0.0314(13) 0.0007(10) 0.0181(11) 0.0012(10)
C19 0.0197(11) 0.0152(11) 0.0270(12) -0.0010(9) 0.0135(10) -0.0024(9)
C20 0.0159(10) 0.0168(11) 0.0231(11) -0.0014(9) 0.0104(9) -0.0028(9)
C21 0.0157(10) 0.0168(11) 0.0224(11) -0.0019(9) 0.0106(9) -0.0021(9)
C22 0.0140(11) 0.0192(11) 0.0213(11) -0.0033(9) 0.0089(10) -0.0028(9)
C23 0.0166(11) 0.0182(11) 0.0198(11) -0.0018(9) 0.0095(9) -0.0004(9)
C24 0.0169(11) 0.0169(11) 0.0235(11) -0.0026(9) 0.0123(10) -0.0007(9)
C25 0.0160(15) 0.0165(15) 0.0211(16) 0.000 0.0112(13) 0.000
C26 0.0166(15) 0.0169(16) 0.0211(16) 0.000 0.0098(13) 0.000
C27 0.0313(13) 0.0216(12) 0.0315(13) 0.0045(10) 0.0191(12) 0.0029(10)
C28 0.0460(16) 0.0249(13) 0.0406(15) 0.0020(11) 0.0285(14) -0.0038(12)
C29 0.0442(17) 0.0472(18) 0.0502(18) 0.0052(15) 0.0213(15) -0.0151(15)
C30 0.071(2) 0.081(3) 0.050(2) -0.0060(19) 0.0286(19) -0.046(2)
C31 0.0437(15) 0.0206(13) 0.0378(15) 0.0049(11) 0.0286(13) 0.0075(11)
C32 0.0406(16) 0.0308(15) 0.0378(15) 0.0030(12) 0.0183(14) 0.0139(12)
C33 0.081(2) 0.0359(17) 0.0531(19) 0.0122(14) 0.0451(19) 0.0307(16)
C34 0.066(2) 0.0425(19) 0.0513(19) 0.0058(15) 0.0232(17) 0.0303(17)

loop_
_atom_type_symbol
_atom_type_description
_atom_type_scat_dispersion_real
_atom_type_scat_dispersion_imag
_atom_type_scat_source
C C 0.0033 0.0016 'International Tables Vol C Tables 4.2.6.8 and 6.1.1.4'
H H 0.0000 0.0000 'International Tables Vol C Tables 4.2.6.8 and 6.1.1.4'
S S 0.1246 0.1234 'International Tables Vol C Tables 4.2.6.8 and 6.1.1.4'

loop_
_geom_angle_atom_site_label_1
_geom_angle_atom_site_label_2
_geom_angle_atom_site_label_3
_geom_angle
_geom_angle_site_symmetry_1
_geom_angle_site_symmetry_3
C4 S1 C1 91.87(11) . .
C2 C1 C27 127.9(2) . .
C2 C1 S1 111.52(18) . .
C27 C1 S1 120.59(17) . .
C1 C2 C3 113.6(2) . .
C1 C2 H1 123.2 . .
C3 C2 H1 123.2 . .
C4 C3 C2 111.4(2) . .
C4 C3 C24 118.7(2) . .
C2 C3 C24 129.53(19) . .
C3 C4 C5 123.5(2) . .
C3 C4 S1 111.61(17) . .
C5 C4 S1 124.83(17) . .
C6 C5 C10 119.3(2) . .
C6 C5 C4 123.9(2) . .
C10 C5 C4 116.9(2) . .
C7 C6 C5 120.2(2) . .
C7 C6 H2 119.9 . .
C5 C6 H2 119.9 . .
C6 C7 C8 120.9(2) . .
C6 C7 H3 119.6 . .
C8 C7 H3 119.6 . .
C7 C8 C9 121.1(2) . .
C7 C8 H4 119.5 . .
C9 C8 H4 119.5 . .
C8 C9 C10 119.0(2) . .
C8 C9 C11 122.6(2) . .
C10 C9 C11 118.3(2) . .
C9 C10 C5 119.4(2) . .
C9 C10 C23 120.7(2) . .
C5 C10 C23 119.9(2) . .
C12 C11 C16 118.9(2) . .
C12 C11 C9 122.0(2) . .
C16 C11 C9 119.1(2) . .
C13 C12 C11 121.6(2) . .
C13 C12 H5 119.2 . .
C11 C12 H5 119.2 . .
C14 C13 C12 120.1(2) . .
C14 C13 H6 120.0 . .
C12 C13 H6 120.0 . .
C13 C14 C15 120.4(2) . .
C13 C14 H7 119.8 . .
C15 C14 H7 119.8 . .
C14 C15 C16 120.1(2) . .
C14 C15 C17 124.0(2) . .
C16 C15 C17 115.9(2) . .
C11 C16 C15 118.8(2) . .
C11 C16 C22 121.5(2) . .
C15 C16 C22 119.6(2) . .
C20 C17 C15 124.1(2) . .
C20 C17 S2 111.60(16) . .
C15 C17 S2 124.19(18) . .
C17 S2 C18 91.67(11) . .
C19 C18 C31 130.0(2) . .
C19 C18 S2 111.92(17) . .
C31 C18 S2 118.11(17) . .
C18 C19 C20 112.0(2) . .
C18 C19 C19 125.52(16) . 2_556
C20 C19 C19 122.37(15) . 2_556
C17 C20 C19 111.82(19) . .
C17 C20 C21 118.8(2) . .
C19 C20 C21 129.3(2) . .
C22 C21 C20 115.73(19) . .
C22 C21 C26 119.5(2) . .
C20 C21 C26 123.5(2) . .
C21 C22 C16 122.6(2) . .
C21 C22 C23 119.7(2) . .
C16 C22 C23 117.66(19) . .
C24 C23 C22 118.93(19) . .
C24 C23 C10 121.0(2) . .
C22 C23 C10 120.0(2) . .
C23 C24 C25 118.4(2) . .
C23 C24 C3 118.95(19) . .
C25 C24 C3 122.39(19) . .
C26 C25 C24 119.67(14) . .
C26 C25 C24 119.67(14) . 2_556
C24 C25 C24 120.7(3) . 2_556
C25 C26 C21 116.01(14) . 2_556
C25 C26 C21 116.01(14) . .
C21 C26 C21 128.0(3) 2_556 .
C1 C27 C28 114.0(2) . .
C1 C27 H8 108.7 . .
C28 C27 H8 108.7 . .
C1 C27 H9 108.7 . .
C28 C27 H9 108.7 . .
H8 C27 H9 107.6 . .
C29 C28 C27 114.7(2) . .
C29 C28 H10 108.6 . .
C27 C28 H10 108.6 . .
C29 C28 H11 108.6 . .
C27 C28 H11 108.6 . .
H10 C28 H11 107.6 . .
C30 C29 C28 113.2(3) . .
C30 C29 H12 108.9 . .
C28 C29 H12 108.9 . .
C30 C29 H13 108.9 . .
C28 C29 H13 108.9 . .
H12 C29 H13 107.7 . .
C29 C30 H14 109.5 . .
C29 C30 H15 109.5 . .
H14 C30 H15 109.5 . .
C29 C30 H16 109.5 . .
H14 C30 H16 109.5 . .
H15 C30 H16 109.5 . .
C18 C31 C32 116.0(2) . .
C18 C31 H17 108.3 . .
C32 C31 H17 108.3 . .
C18 C31 H18 108.3 . .
C32 C31 H18 108.3 . .
H17 C31 H18 107.4 . .
C33 C32 C31 113.9(2) . .
C33 C32 H19 108.8 . .
C31 C32 H19 108.8 . .
C33 C32 H20 108.8 . .
C31 C32 H20 108.8 . .
H19 C32 H20 107.7 . .
C34 C33 C32 119.6(3) . .
C34 C33 H21 107.4 . .
C32 C33 H21 107.4 . .
C34 C33 H22 107.4 . .
C32 C33 H22 107.4 . .
H21 C33 H22 106.9 . .
C33 C34 H23 109.5 . .
C33 C34 H24 109.5 . .
H23 C34 H24 109.5 . .
C33 C34 H25 109.5 . .
H23 C34 H25 109.5 . .
H24 C34 H25 109.5 . .

loop_
_geom_bond_atom_site_label_1
_geom_bond_atom_site_label_2
_geom_bond_distance
_geom_bond_site_symmetry_2
S1 C4 1.737(2) .
S1 C1 1.740(2) .
C1 C2 1.361(3) .
C1 C27 1.508(3) .
C2 C3 1.445(3) .
C2 H1 0.9500 .
C3 C4 1.392(3) .
C3 C24 1.449(3) .
C4 C5 1.437(3) .
C5 C6 1.407(3) .
C5 C10 1.429(3) .
C6 C7 1.382(3) .
C6 H2 0.9500 .
C7 C8 1.387(4) .
C7 H3 0.9500 .
C8 C9 1.395(3) .
C8 H4 0.9500 .
C9 C10 1.421(3) .
C9 C11 1.467(3) .
C10 C23 1.440(3) .
C11 C12 1.395(3) .
C11 C16 1.423(3) .
C12 C13 1.390(3) .
C12 H5 0.9500 .
C13 C14 1.379(3) .
C13 H6 0.9500 .
C14 C15 1.397(3) .
C14 H7 0.9500 .
C15 C16 1.426(3) .
C15 C17 1.427(3) .
C16 C22 1.438(3) .
C17 C20 1.391(3) .
C17 S2 1.733(2) .
S2 C18 1.741(2) .
C18 C19 1.380(3) .
C18 C31 1.505(3) .
C19 C20 1.447(3) .
C19 C19 1.468(5) 2_556
C20 C21 1.456(3) .
C21 C22 1.422(3) .
C21 C26 1.461(3) .
C22 C23 1.440(3) .
C23 C24 1.399(3) .
C24 C25 1.443(3) .
C25 C26 1.417(4) .
C25 C24 1.443(3) 2_556
C26 C21 1.461(3) 2_556
C27 C28 1.526(3) .
C27 H8 0.9900 .
C27 H9 0.9900 .
C28 C29 1.520(4) .
C28 H10 0.9900 .
C28 H11 0.9900 .
C29 C30 1.518(4) .
C29 H12 0.9900 .
C29 H13 0.9900 .
C30 H14 0.9800 .
C30 H15 0.9800 .
C30 H16 0.9800 .
C31 C32 1.511(4) .
C31 H17 0.9900 .
C31 H18 0.9900 .
C32 C33 1.497(4) .
C32 H19 0.9900 .
C32 H20 0.9900 .
C33 C34 1.481(4) .
C33 H21 0.9900 .
C33 H22 0.9900 .
C34 H23 0.9800 .
C34 H24 0.9800 .
C34 H25 0.9800 .

loop_
_geom_torsion_atom_site_label_1
_geom_torsion_atom_site_label_2
_geom_torsion_atom_site_label_3
_geom_torsion_atom_site_label_4
_geom_torsion
_geom_torsion_site_symmetry_1
_geom_torsion_site_symmetry_4
C4 S1 C1 C2 -0.42(19) . .
C4 S1 C1 C27 -179.6(2) . .
C27 C1 C2 C3 179.0(2) . .
S1 C1 C2 C3 -0.1(3) . .
C1 C2 C3 C4 0.7(3) . .
C1 C2 C3 C24 173.7(2) . .
C2 C3 C4 C5 176.1(2) . .
C24 C3 C4 C5 2.2(3) . .
C2 C3 C4 S1 -1.0(3) . .
C24 C3 C4 S1 -174.83(16) . .
C1 S1 C4 C3 0.81(19) . .
C1 S1 C4 C5 -176.2(2) . .
C3 C4 C5 C6 177.2(2) . .
S1 C4 C5 C6 -6.1(3) . .
C3 C4 C5 C10 -4.2(3) . .
S1 C4 C5 C10 172.43(17) . .
C10 C5 C6 C7 0.6(4) . .
C4 C5 C6 C7 179.2(2) . .
C5 C6 C7 C8 1.1(4) . .
C6 C7 C8 C9 0.0(4) . .
C7 C8 C9 C10 -2.9(4) . .
C7 C8 C9 C11 175.5(2) . .
C8 C9 C10 C5 4.6(3) . .
C11 C9 C10 C5 -173.9(2) . .
C8 C9 C10 C23 -175.7(2) . .
C11 C9 C10 C23 5.8(3) . .
C6 C5 C10 C9 -3.5(3) . .
C4 C5 C10 C9 177.9(2) . .
C6 C5 C10 C23 176.8(2) . .
C4 C5 C10 C23 -1.8(3) . .
C8 C9 C11 C12 -13.8(3) . .
C10 C9 C11 C12 164.7(2) . .
C8 C9 C11 C16 167.1(2) . .
C10 C9 C11 C16 -14.5(3) . .
C16 C11 C12 C13 -1.5(3) . .
C9 C11 C12 C13 179.4(2) . .
C11 C12 C13 C14 -1.8(3) . .
C12 C13 C14 C15 2.2(3) . .
C13 C14 C15 C16 0.7(3) . .
C13 C14 C15 C17 -176.3(2) . .
C12 C11 C16 C15 4.2(3) . .
C9 C11 C16 C15 -176.65(19) . .
C12 C11 C16 C22 -171.2(2) . .
C9 C11 C16 C22 8.0(3) . .
C14 C15 C16 C11 -3.8(3) . .
C17 C15 C16 C11 173.37(19) . .
C14 C15 C16 C22 171.6(2) . .
C17 C15 C16 C22 -11.2(3) . .
C14 C15 C17 C20 174.3(2) . .
C16 C15 C17 C20 -2.8(3) . .
C14 C15 C17 S2 -2.0(3) . .
C16 C15 C17 S2 -179.11(16) . .
C20 C17 S2 C18 -5.99(18) . .
C15 C17 S2 C18 170.73(19) . .
C17 S2 C18 C19 0.05(19) . .
C17 S2 C18 C31 178.9(2) . .
C31 C18 C19 C20 -173.0(2) . .
S2 C18 C19 C20 5.7(2) . .
C31 C18 C19 C19 10.5(4) . 2_556
S2 C18 C19 C19 -170.8(2) . 2_556
C15 C17 C20 C19 -166.5(2) . .
S2 C17 C20 C19 10.2(2) . .
C15 C17 C20 C21 17.7(3) . .
S2 C17 C20 C21 -165.63(16) . .
C18 C19 C20 C17 -10.3(3) . .
C19 C19 C20 C17 166.3(2) 2_556 .
C18 C19 C20 C21 165.0(2) . .
C19 C19 C20 C21 -18.4(4) 2_556 .
C17 C20 C21 C22 -17.5(3) . .
C19 C20 C21 C22 167.5(2) . .
C17 C20 C21 C26 149.31(19) . .
C19 C20 C21 C26 -25.7(3) . .
C20 C21 C22 C16 4.0(3) . .
C26 C21 C22 C16 -163.36(17) . .
C20 C21 C22 C23 -177.31(19) . .
C26 C21 C22 C23 15.3(3) . .
C11 C16 C22 C21 -174.1(2) . .
C15 C16 C22 C21 10.5(3) . .
C11 C16 C22 C23 7.2(3) . .
C15 C16 C22 C23 -168.12(19) . .
C21 C22 C23 C24 -15.5(3) . .
C16 C22 C23 C24 163.2(2) . .
C21 C22 C23 C10 165.2(2) . .
C16 C22 C23 C10 -16.1(3) . .
C9 C10 C23 C24 -169.7(2) . .
C5 C10 C23 C24 10.0(3) . .
C9 C10 C23 C22 9.6(3) . .
C5 C10 C23 C22 -170.7(2) . .
C22 C23 C24 C25 -5.8(3) . .
C10 C23 C24 C25 173.45(18) . .
C22 C23 C24 C3 168.7(2) . .
C10 C23 C24 C3 -12.0(3) . .
C4 C3 C24 C23 6.0(3) . .
C2 C3 C24 C23 -166.6(2) . .
C4 C3 C24 C25 -179.7(2) . .
C2 C3 C24 C25 7.7(4) . .
C23 C24 C25 C26 28.2(2) . .
C3 C24 C25 C26 -146.10(16) . .
C23 C24 C25 C24 -151.8(2) . 2_556
C3 C24 C25 C24 33.90(16) . 2_556
C24 C25 C26 C21 152.16(14) . 2_556
C24 C25 C26 C21 -27.84(14) 2_556 2_556
C24 C25 C26 C21 -27.84(14) . .
C24 C25 C26 C21 152.16(14) 2_556 .
C22 C21 C26 C25 6.2(2) . .
C20 C21 C26 C25 -160.20(16) . .
C22 C21 C26 C21 -173.8(2) . 2_556
C20 C21 C26 C21 19.80(16) . 2_556
C2 C1 C27 C28 -96.2(3) . .
S1 C1 C27 C28 82.8(3) . .
C1 C27 C28 C29 68.4(3) . .
C27 C28 C29 C30 178.3(3) . .
C19 C18 C31 C32 140.9(3) . .
S2 C18 C31 C32 -37.7(3) . .
C18 C31 C32 C33 178.8(3) . .
C31 C32 C33 C34 -175.0(3) . .
